data_7244327
loop_
_publ_author_name
'Reyes-Bravo, Enrique'
'Gnecco, Dino'
'Ju\'arez, Jorge R.'
'Orea, Mar\'ia L.'
'Bern\`es, Sylvain'
'Aparicio, David M.'
'Ter\'an, Joel L.'

_publ_section_title
;
 Diastereoselective synthesis of new zwitterionic bicyclic lactams,
 scaffolds for construction of 2-substituted-4-hydroxy piperidine and its
 pipecolic acid derivatives
;
_journal_issue 7
_journal_name_full 'RSC Advances'
_journal_page_first 4187
_journal_page_last 4190
_journal_paper_doi 10.1039/D1RA09298G
_journal_volume 12
_journal_year 2022
_chemical_absolute_configuration ad
_chemical_formula_moiety 'C16 H20 Br N O4'
_chemical_formula_sum 'C16 H20 Br N O4'
_chemical_formula_weight 370.24
_chemical_melting_point 372
_space_group_crystal_system orthorhombic
_space_group_IT_number 19
_space_group_name_Hall 'P 2ac 2ab'
_space_group_name_H-M_alt 'P 21 21 21'
_atom_sites_solution_hydrogens geom
_atom_sites_solution_primary dual
_atom_sites_solution_secondary difmap
_audit_creation_date 2019-08-30
_audit_creation_method SHELXL-2018/3
_audit_update_record
;
2021-11-30 deposited with the CCDC.	2022-01-21 downloaded from the CCDC.
;
_cell_angle_alpha 90
_cell_angle_beta 90
_cell_angle_gamma 90
_cell_formula_units_Z 4
_cell_length_a 7.7807(3)
_cell_length_b 13.9973(7)
_cell_length_c 15.1800(8)
_cell_measurement_reflns_used 27617
_cell_measurement_temperature 295(1)
_cell_measurement_theta_max 24.52
_cell_measurement_theta_min 2.33
_cell_volume 1653.24(14)
_computing_cell_refinement 'X-AREA 1.86'
_computing_data_collection 'X-AREA 1.86 (Stoe & Cie, 2018)'
_computing_data_reduction 'X-AREA 1.86'
_computing_molecular_graphics 'XP in SHELXTL-Plus (Sheldrick, 2008) and Mercury (Macrae et al., 2008)'
_computing_publication_material 'PublCif (Westrip, 2010)'
_computing_structure_refinement 'SHELXL-2018/3 (Sheldrick, 2018)'
_computing_structure_solution 'SHELXT-2018/2 (Sheldrick, 2015a)'
_diffrn_ambient_environment air
_diffrn_ambient_temperature 295(1)
_diffrn_detector 'Reverse-biased silicon diode array'
_diffrn_detector_area_resol_mean 5.81
_diffrn_detector_type 'Dectris Pilatus 100K R'
_diffrn_measured_fraction_theta_full 0.998
_diffrn_measured_fraction_theta_max 0.999
_diffrn_measurement_details
;
1149 frames, 50 s/frame, 1 deg./frame, detector distance = 40 mm
;
_diffrn_measurement_device 'Eulerian four-circle diffractometer'
_diffrn_measurement_device_type 'Stoe Stadivari'
_diffrn_measurement_method '\w scans'
_diffrn_measurement_specimen_support Mitegen
_diffrn_radiation_collimation '0.6 mm diameter'
_diffrn_radiation_monochromator 'Graded multilayer mirror'
_diffrn_radiation_polarisn_norm -90
_diffrn_radiation_probe x-ray
_diffrn_radiation_type AgK\a
_diffrn_radiation_wavelength 0.56083
_diffrn_reflns_av_R_equivalents 0.0808
_diffrn_reflns_av_unetI/netI 0.0372
_diffrn_reflns_Laue_measured_fraction_full 0.998
_diffrn_reflns_Laue_measured_fraction_max 0.999
_diffrn_reflns_limit_h_max 9
_diffrn_reflns_limit_h_min -10
_diffrn_reflns_limit_k_max 18
_diffrn_reflns_limit_k_min -18
_diffrn_reflns_limit_l_max 20
_diffrn_reflns_limit_l_min -20
_diffrn_reflns_number 44015
_diffrn_reflns_point_group_measured_fraction_full 0.999
_diffrn_reflns_point_group_measured_fraction_max 0.999
_diffrn_reflns_theta_full 19.664
_diffrn_reflns_theta_max 21.994
_diffrn_reflns_theta_min 2.321
_diffrn_source 'Sealed X-ray tube'
_diffrn_source_current 0.55
_diffrn_source_power 0.03575
_diffrn_source_type 'Axo Astix-f Microfocus source'
_diffrn_source_voltage 65
_exptl_absorpt_coefficient_mu 1.347
_exptl_absorpt_correction_T_max 1.0000
_exptl_absorpt_correction_T_min 0.4889
_exptl_absorpt_correction_type multi-scan
_exptl_absorpt_process_details 'X-AREA 1.86 (Stoe & Cie, 2018)'
_exptl_crystal_colour Colourless
_exptl_crystal_density_diffrn 1.487
_exptl_crystal_description Plate
_exptl_crystal_F_000 760
_exptl_crystal_recrystallization_method
;
Re-crystallisation from solvent: CH2Cl2/Petroleum ether
;
_exptl_crystal_size_max 0.288
_exptl_crystal_size_mid 0.215
_exptl_crystal_size_min 0.150
_refine_diff_density_max 0.500
_refine_diff_density_min -0.359
_refine_diff_density_rms 0.049
_refine_ls_abs_structure_details
;
 Flack x determined using 1005 quotients [(I+)-(I-)]/[(I+)+(I-)]
 (Parsons, Flack and Wagner, Acta Cryst. B69 (2013) 249-259).
;
_refine_ls_abs_structure_Flack 0.029(8)
_refine_ls_extinction_method none
_refine_ls_goodness_of_fit_ref 0.987
_refine_ls_hydrogen_treatment constr
_refine_ls_matrix_type full
_refine_ls_number_constraints 0
_refine_ls_number_parameters 201
_refine_ls_number_reflns 4137
_refine_ls_number_restraints 0
_refine_ls_restrained_S_all 0.987
_refine_ls_R_factor_all 0.0646
_refine_ls_R_factor_gt 0.0356
_refine_ls_shift/su_max 0.001
_refine_ls_shift/su_mean 0.000
_refine_ls_structure_factor_coef Fsqd
_refine_ls_weighting_details 'w=1/[\s^2^(Fo^2^)+(0.0448P)^2^] where P=(Fo^2^+2Fc^2^)/3'
_refine_ls_weighting_scheme calc
_refine_ls_wR_factor_gt 0.0780
_refine_ls_wR_factor_ref 0.0870
_reflns_Friedel_coverage 0.750
_reflns_Friedel_fraction_full 0.999
_reflns_Friedel_fraction_max 0.999
_reflns_number_gt 2869
_reflns_number_total 4137
_reflns_threshold_expression 'I > 2\s(I)'
_cod_data_source_file d1ra09298g2.cif
_cod_data_source_block 10
_cod_database_code 7244327
_shelx_shelxl_version_number 2018/3
_shelx_estimated_absorpt_t_min 0.698
_shelx_estimated_absorpt_t_max 0.824

loop_
_space_group_symop_operation_xyz
'x, y, z'
'-x+1/2, -y, z+1/2'
'-x, y+1/2, -z+1/2'
'x+1/2, -y+1/2, -z'

loop_
_atom_site_label
_atom_site_type_symbol
_atom_site_fract_x
_atom_site_fract_y
_atom_site_fract_z
_atom_site_U_iso_or_equiv
_atom_site_adp_type
_atom_site_occupancy
_atom_site_site_symmetry_order
_atom_site_calc_flag
_atom_site_refinement_flags_posn
_atom_site_refinement_flags_adp
_atom_site_refinement_flags_occupancy
_atom_site_disorder_assembly
_atom_site_disorder_group
Br1 Br -0.05180(6) 0.54800(4) 0.60851(4) 0.06968(19) Uani 1 1 d . . . . .
O1 O 0.5818(3) 0.3627(2) 0.79794(19) 0.0460(7) Uani 1 1 d . . . . .
C2 C 0.6353(5) 0.3517(3) 0.7088(3) 0.0461(10) Uani 1 1 d . . . . .
H2A H 0.634682 0.284846 0.691867 0.055 Uiso 1 1 calc R U . . .
H2B H 0.750077 0.377104 0.700375 0.055 Uiso 1 1 calc R U . . .
C3 C 0.5037(4) 0.4083(3) 0.6552(3) 0.0379(9) Uani 1 1 d . . . . .
H3A H 0.537237 0.475812 0.654275 0.045 Uiso 1 1 calc R U . . .
N4 N 0.3510(3) 0.3968(2) 0.7111(2) 0.0369(7) Uani 1 1 d . . . . .
C5 C 0.4003(5) 0.3639(3) 0.8013(3) 0.0385(8) Uani 1 1 d . . . . .
C6 C 0.4892(4) 0.3724(3) 0.5621(3) 0.0386(9) Uani 1 1 d . . . . .
C7 C 0.4269(5) 0.2812(3) 0.5432(3) 0.0460(9) Uani 1 1 d . . . . .
H7A H 0.386014 0.243060 0.588762 0.055 Uiso 1 1 calc R U . . .
C8 C 0.4251(6) 0.2467(3) 0.4582(3) 0.0567(11) Uani 1 1 d . . . . .
H8A H 0.383641 0.185625 0.446787 0.068 Uiso 1 1 calc R U . . .
C9 C 0.4847(5) 0.3027(4) 0.3900(3) 0.0621(12) Uani 1 1 d . . . . .
H9A H 0.483460 0.279339 0.332689 0.075 Uiso 1 1 calc R U . . .
C10 C 0.5459(6) 0.3927(4) 0.4066(3) 0.0579(11) Uani 1 1 d . . . . .
H10A H 0.585375 0.430516 0.360503 0.069 Uiso 1 1 calc R U . . .
C11 C 0.5491(6) 0.4273(3) 0.4919(3) 0.0465(9) Uani 1 1 d . . . . .
H11A H 0.591865 0.488273 0.502611 0.056 Uiso 1 1 calc R U . . .
C12 C 0.1892(4) 0.4266(3) 0.6941(3) 0.0400(9) Uani 1 1 d . . . . .
O12 O 0.0685(3) 0.4089(2) 0.74342(19) 0.0539(7) Uani 1 1 d . . . . .
C13 C 0.1681(4) 0.4835(3) 0.6101(3) 0.0497(10) Uani 1 1 d . . . . .
H13A H 0.176349 0.441093 0.559741 0.060 Uiso 1 1 calc R U . . .
H13B H 0.259721 0.530297 0.605672 0.060 Uiso 1 1 calc R U . . .
C14 C 0.3504(5) 0.4352(3) 0.8729(3) 0.0482(10) Uani 1 1 d . . . . .
H14A H 0.400190 0.414820 0.928421 0.058 Uiso 1 1 calc R U . . .
H14B H 0.226439 0.434946 0.879587 0.058 Uiso 1 1 calc R U . . .
C15 C 0.4100(7) 0.5368(3) 0.8529(4) 0.0679(14) Uani 1 1 d . . . . .
H15A H 0.382325 0.577620 0.901622 0.102 Uiso 1 1 calc R U . . .
H15B H 0.353043 0.559514 0.800820 0.102 Uiso 1 1 calc R U . . .
H15C H 0.531995 0.537017 0.843499 0.102 Uiso 1 1 calc R U . . .
C16 C 0.3294(6) 0.2623(3) 0.8147(3) 0.0478(11) Uani 1 1 d . . . . .
H16A H 0.205007 0.265702 0.817979 0.057 Uiso 1 1 calc R U . . .
H16B H 0.358562 0.224109 0.763518 0.057 Uiso 1 1 calc R U . . .
C17 C 0.3951(5) 0.2121(3) 0.8960(3) 0.0452(9) Uani 1 1 d . . . . .
O17 O 0.5000(4) 0.1497(2) 0.8953(2) 0.0694(9) Uani 1 1 d . . . . .
C18 C 0.3727(7) 0.2012(4) 1.0515(3) 0.0618(13) Uani 1 1 d . . . . .
H18A H 0.347127 0.243996 1.099157 0.093 Uiso 1 1 calc R U . . .
H18B H 0.494062 0.188893 1.050051 0.093 Uiso 1 1 calc R U . . .
H18C H 0.311975 0.142193 1.060059 0.093 Uiso 1 1 calc R U . . .
O18 O 0.3195(4) 0.2443(2) 0.9686(2) 0.0552(8) Uani 1 1 d . . . . .

loop_
_atom_site_aniso_label
_atom_site_aniso_U_11
_atom_site_aniso_U_22
_atom_site_aniso_U_33
_atom_site_aniso_U_23
_atom_site_aniso_U_13
_atom_site_aniso_U_12
Br1 0.0541(2) 0.0734(3) 0.0816(4) 0.0243(3) 0.0054(3) 0.0221(2)
O1 0.0408(14) 0.0577(18) 0.0395(16) 0.0053(13) -0.0049(13) 0.0005(13)
C2 0.0373(18) 0.060(3) 0.041(2) 0.002(2) 0.0014(18) 0.0016(17)
C3 0.0364(17) 0.0362(19) 0.041(2) -0.0004(17) 0.0011(16) -0.0047(15)
N4 0.0325(13) 0.047(2) 0.0313(18) 0.0032(15) -0.0001(13) 0.0019(13)
C5 0.0410(18) 0.042(2) 0.032(2) 0.0030(17) -0.0017(16) -0.0026(15)
C6 0.0368(17) 0.042(2) 0.037(2) -0.0003(17) -0.0002(16) 0.0038(14)
C7 0.046(2) 0.046(2) 0.046(3) -0.0016(19) 0.002(2) -0.0026(18)
C8 0.057(3) 0.053(3) 0.060(3) -0.014(2) -0.005(3) -0.001(2)
C9 0.061(2) 0.080(3) 0.045(3) -0.015(3) -0.005(3) 0.010(2)
C10 0.064(2) 0.074(3) 0.035(3) 0.006(2) 0.002(2) 0.003(3)
C11 0.0528(19) 0.046(2) 0.040(2) 0.0031(17) 0.006(2) -0.001(2)
C12 0.0391(17) 0.043(2) 0.038(2) 0.0001(17) -0.0001(17) -0.0004(15)
O12 0.0405(13) 0.072(2) 0.0496(18) 0.0095(15) 0.0070(15) 0.0013(14)
C13 0.0374(16) 0.062(3) 0.050(3) 0.011(2) 0.004(2) 0.0091(16)
C14 0.062(2) 0.046(3) 0.037(3) -0.0010(19) 0.0025(19) -0.0020(18)
C15 0.093(4) 0.048(3) 0.063(3) -0.007(2) 0.005(3) -0.007(3)
C16 0.059(2) 0.043(2) 0.041(3) 0.0023(19) -0.006(2) -0.003(2)
C17 0.0520(19) 0.039(2) 0.045(2) 0.005(2) 0.002(2) -0.0057(16)
O17 0.092(2) 0.0528(18) 0.063(2) 0.0092(18) 0.0113(19) 0.0237(17)
C18 0.079(3) 0.065(3) 0.042(3) 0.013(2) 0.002(2) -0.004(2)
O18 0.0611(18) 0.062(2) 0.0430(19) 0.0110(16) 0.0065(16) 0.0105(15)

loop_
_atom_type_symbol
_atom_type_description
_atom_type_scat_dispersion_real
_atom_type_scat_dispersion_imag
_atom_type_scat_source
C C 0.0015 0.0009 'International Tables Vol C Tables 4.2.6.8 and 6.1.1.4'
H H 0.0000 0.0000 'International Tables Vol C Tables 4.2.6.8 and 6.1.1.4'
N N 0.0030 0.0019 'International Tables Vol C Tables 4.2.6.8 and 6.1.1.4'
O O 0.0056 0.0036 'International Tables Vol C Tables 4.2.6.8 and 6.1.1.4'
Br Br 0.1811 1.6452 'International Tables Vol C Tables 4.2.6.8 and 6.1.1.4'

loop_
_exptl_crystal_face_index_h
_exptl_crystal_face_index_k
_exptl_crystal_face_index_l
_exptl_crystal_face_perp_dist
2 -5 5 0.0600
-1 2 -2 0.0450
7 -3 2 0.1450
-1 -5 6 0.1100
0 4 -7 0.1050
-1 -3 5 0.1410
3 5 -1 0.1500
-3 -2 -5 0.1700
3 2 5 0.1760
-3 -5 1 0.1380

loop_
_geom_angle_atom_site_label_1
_geom_angle_atom_site_label_2
_geom_angle_atom_site_label_3
_geom_angle
_geom_angle_site_symmetry_1
_geom_angle_site_symmetry_3
_geom_angle_publ_flag
C5 O1 C2 109.1(3) . . ?
O1 C2 C3 104.7(3) . . ?
O1 C2 H2A 110.8 . . ?
C3 C2 H2A 110.8 . . ?
O1 C2 H2B 110.8 . . ?
C3 C2 H2B 110.8 . . ?
H2A C2 H2B 108.9 . . ?
N4 C3 C6 116.5(3) . . ?
N4 C3 C2 100.2(3) . . ?
C6 C3 C2 112.2(3) . . ?
N4 C3 H3A 109.2 . . ?
C6 C3 H3A 109.2 . . ?
C2 C3 H3A 109.2 . . ?
C12 N4 C3 127.5(3) . . ?
C12 N4 C5 120.6(3) . . ?
C3 N4 C5 110.9(3) . . ?
O1 C5 N4 103.1(3) . . ?
O1 C5 C14 106.7(3) . . ?
N4 C5 C14 112.7(3) . . ?
O1 C5 C16 110.6(3) . . ?
N4 C5 C16 108.3(3) . . ?
C14 C5 C16 114.8(3) . . ?
C11 C6 C7 117.6(4) . . ?
C11 C6 C3 120.6(4) . . ?
C7 C6 C3 121.7(4) . . ?
C8 C7 C6 121.1(4) . . ?
C8 C7 H7A 119.4 . . ?
C6 C7 H7A 119.4 . . ?
C7 C8 C9 120.0(4) . . ?
C7 C8 H8A 120.0 . . ?
C9 C8 H8A 120.0 . . ?
C10 C9 C8 120.1(5) . . ?
C10 C9 H9A 119.9 . . ?
C8 C9 H9A 119.9 . . ?
C9 C10 C11 120.1(4) . . ?
C9 C10 H10A 120.0 . . ?
C11 C10 H10A 120.0 . . ?
C10 C11 C6 121.1(4) . . ?
C10 C11 H11A 119.5 . . ?
C6 C11 H11A 119.5 . . ?
O12 C12 N4 122.4(4) . . ?
O12 C12 C13 122.5(3) . . ?
N4 C12 C13 115.1(3) . . ?
C12 C13 Br1 110.6(3) . . ?
C12 C13 H13A 109.5 . . ?
Br1 C13 H13A 109.5 . . ?
C12 C13 H13B 109.5 . . ?
Br1 C13 H13B 109.5 . . ?
H13A C13 H13B 108.1 . . ?
C5 C14 C15 112.9(4) . . ?
C5 C14 H14A 109.0 . . ?
C15 C14 H14A 109.0 . . ?
C5 C14 H14B 109.0 . . ?
C15 C14 H14B 109.0 . . ?
H14A C14 H14B 107.8 . . ?
C14 C15 H15A 109.5 . . ?
C14 C15 H15B 109.5 . . ?
H15A C15 H15B 109.5 . . ?
C14 C15 H15C 109.5 . . ?
H15A C15 H15C 109.5 . . ?
H15B C15 H15C 109.5 . . ?
C17 C16 C5 114.6(3) . . ?
C17 C16 H16A 108.6 . . ?
C5 C16 H16A 108.6 . . ?
C17 C16 H16B 108.6 . . ?
C5 C16 H16B 108.6 . . ?
H16A C16 H16B 107.6 . . ?
O17 C17 O18 123.8(4) . . ?
O17 C17 C16 124.4(5) . . ?
O18 C17 C16 111.8(3) . . ?
O18 C18 H18A 109.5 . . ?
O18 C18 H18B 109.5 . . ?
H18A C18 H18B 109.5 . . ?
O18 C18 H18C 109.5 . . ?
H18A C18 H18C 109.5 . . ?
H18B C18 H18C 109.5 . . ?
C17 O18 C18 116.8(4) . . ?

loop_
_geom_bond_atom_site_label_1
_geom_bond_atom_site_label_2
_geom_bond_distance
_geom_bond_site_symmetry_2
_geom_bond_publ_flag
Br1 C13 1.935(3) . ?
O1 C5 1.413(5) . ?
O1 C2 1.424(5) . ?
C2 C3 1.530(5) . ?
C2 H2A 0.9700 . ?
C2 H2B 0.9700 . ?
C3 N4 1.469(4) . ?
C3 C6 1.504(6) . ?
C3 H3A 0.9800 . ?
N4 C12 1.351(4) . ?
N4 C5 1.495(5) . ?
C5 C14 1.526(6) . ?
C5 C16 1.539(6) . ?
C6 C11 1.394(6) . ?
C6 C7 1.395(6) . ?
C7 C8 1.378(6) . ?
C7 H7A 0.9300 . ?
C8 C9 1.378(7) . ?
C8 H8A 0.9300 . ?
C9 C10 1.370(7) . ?
C9 H9A 0.9300 . ?
C10 C11 1.382(6) . ?
C10 H10A 0.9300 . ?
C11 H11A 0.9300 . ?
C12 O12 1.226(4) . ?
C12 C13 1.513(6) . ?
C13 H13A 0.9700 . ?
C13 H13B 0.9700 . ?
C14 C15 1.526(6) . ?
C14 H14A 0.9700 . ?
C14 H14B 0.9700 . ?
C15 H15A 0.9600 . ?
C15 H15B 0.9600 . ?
C15 H15C 0.9600 . ?
C16 C17 1.509(6) . ?
C16 H16A 0.9700 . ?
C16 H16B 0.9700 . ?
C17 O17 1.196(5) . ?
C17 O18 1.328(5) . ?
C18 O18 1.457(5) . ?
C18 H18A 0.9600 . ?
C18 H18B 0.9600 . ?
C18 H18C 0.9600 . ?

loop_
_geom_hbond_atom_site_label_D
_geom_hbond_atom_site_label_H
_geom_hbond_atom_site_label_A
_geom_hbond_distance_DH
_geom_hbond_distance_HA
_geom_hbond_distance_DA
_geom_hbond_angle_DHA
_geom_hbond_site_symmetry_A
_geom_hbond_publ_flag
C2 H2B O12 0.97 2.60 3.504(5) 155.1 1_655 yes
C3 H3A O17 0.98 2.56 3.465(5) 152.7 3_656 yes
C13 H13B O17 0.97 2.51 3.476(5) 176.3 3_656 yes
C14 H14A Br1 0.97 3.02 3.912(4) 153.0 2_565 yes
C14 H14A O18 0.97 2.54 3.050(5) 112.7 . yes
C14 H14B O12 0.97 2.43 2.968(5) 114.5 . yes
C16 H16A O12 0.97 2.54 3.083(5) 115.7 . yes

loop_
_geom_torsion_atom_site_label_1
_geom_torsion_atom_site_label_2
_geom_torsion_atom_site_label_3
_geom_torsion_atom_site_label_4
_geom_torsion
_geom_torsion_site_symmetry_1
_geom_torsion_site_symmetry_2
_geom_torsion_site_symmetry_3
_geom_torsion_site_symmetry_4
_geom_torsion_publ_flag
C5 O1 C2 C3 36.1(4) . . . . ?
O1 C2 C3 N4 -30.7(4) . . . . ?
O1 C2 C3 C6 -154.9(3) . . . . ?
C6 C3 N4 C12 -53.9(5) . . . . ?
C2 C3 N4 C12 -175.1(4) . . . . ?
C6 C3 N4 C5 137.7(3) . . . . ?
C2 C3 N4 C5 16.5(4) . . . . ?
C2 O1 C5 N4 -24.6(4) . . . . ?
C2 O1 C5 C14 -143.6(3) . . . . ?
C2 O1 C5 C16 91.0(4) . . . . ?
C12 N4 C5 O1 -165.7(3) . . . . ?
C3 N4 C5 O1 3.6(4) . . . . ?
C12 N4 C5 C14 -51.1(5) . . . . ?
C3 N4 C5 C14 118.3(3) . . . . ?
C12 N4 C5 C16 77.0(4) . . . . ?
C3 N4 C5 C16 -113.7(4) . . . . ?
N4 C3 C6 C11 135.1(4) . . . . ?
C2 C3 C6 C11 -110.3(4) . . . . ?
N4 C3 C6 C7 -49.4(5) . . . . ?
C2 C3 C6 C7 65.2(4) . . . . ?
C11 C6 C7 C8 0.1(6) . . . . ?
C3 C6 C7 C8 -175.5(4) . . . . ?
C6 C7 C8 C9 -0.3(7) . . . . ?
C7 C8 C9 C10 0.0(7) . . . . ?
C8 C9 C10 C11 0.4(7) . . . . ?
C9 C10 C11 C6 -0.6(7) . . . . ?
C7 C6 C11 C10 0.4(6) . . . . ?
C3 C6 C11 C10 176.0(4) . . . . ?
C3 N4 C12 O12 176.1(4) . . . . ?
C5 N4 C12 O12 -16.5(6) . . . . ?
C3 N4 C12 C13 -4.1(6) . . . . ?
C5 N4 C12 C13 163.3(3) . . . . ?
O12 C12 C13 Br1 14.1(5) . . . . ?
N4 C12 C13 Br1 -165.6(3) . . . . ?
O1 C5 C14 C15 62.2(5) . . . . ?
N4 C5 C14 C15 -50.3(5) . . . . ?
C16 C5 C14 C15 -174.9(4) . . . . ?
O1 C5 C16 C17 57.2(5) . . . . ?
N4 C5 C16 C17 169.5(3) . . . . ?
C14 C5 C16 C17 -63.7(5) . . . . ?
C5 C16 C17 O17 -105.0(5) . . . . ?
C5 C16 C17 O18 76.3(4) . . . . ?
O17 C17 O18 C18 1.3(6) . . . . ?
C16 C17 O18 C18 -180.0(4) . . . . ?
